data_7043134
loop_
_publ_author_name
'Han, Wang-Kang'
'Qin, Long-Fang'
'Pang, Chun-Yan'
'Cheng, Cai-Kun'
'Zhu, Wei'
'Li, Zhi-Hua'
'Li, Zaijun'
'Ren, Xuehong'
'Gu, Zhi-Guo'

_publ_section_title
;
 Polymorphism of chiral iron(II) complex: spin-crossover and ferroelectric
 properties
;
_journal_name_full 'Dalton Trans.'
_journal_paper_doi 10.1039/C7DT01634D
_journal_year 2017
_chemical_absolute_configuration rmad
_chemical_formula_moiety 'C48 H63 Fe N9, 2(B F4)'
_chemical_formula_sum 'C48 H63 B2 F8 Fe N9'
_chemical_formula_weight 995.54
_chemical_name_systematic
; 
 ? 
;
_space_group_IT_number 146
_symmetry_cell_setting trigonal
_symmetry_space_group_name_Hall 'R 3'
_symmetry_space_group_name_H-M 'R 3 :H'
_atom_sites_solution_hydrogens geom
_atom_sites_solution_primary direct
_atom_sites_solution_secondary difmap
_audit_creation_method SHELXL-97
_audit_update_record
;
2017-03-30 deposited with the CCDC.
2017-05-26 downloaded from the CCDC.
;
_cell_angle_alpha 90.00
_cell_angle_beta 90.00
_cell_angle_gamma 120.00
_cell_formula_units_Z 3
_cell_length_a 12.6436(16)
_cell_length_b 12.6436(16)
_cell_length_c 28.035(3)
_cell_measurement_reflns_used 2356
_cell_measurement_temperature 296(2)
_cell_measurement_theta_max 21.26
_cell_measurement_theta_min 2.18
_cell_volume 3881.3(8)
_computing_structure_refinement 'SHELXL-97 (Sheldrick, 2008)'
_computing_structure_solution 'SHELXS-97 (Sheldrick, 2008)'
_diffrn_ambient_temperature 296(2)
_diffrn_measured_fraction_theta_full 0.993
_diffrn_measured_fraction_theta_max 0.993
_diffrn_measurement_device_type CCD
_diffrn_radiation_monochromator graphite
_diffrn_radiation_source 'fine-focus sealed tube'
_diffrn_radiation_type MoK\a
_diffrn_radiation_wavelength 0.71073
_diffrn_reflns_av_R_equivalents 0.0449
_diffrn_reflns_av_sigmaI/netI 0.0665
_diffrn_reflns_limit_h_max 16
_diffrn_reflns_limit_h_min -10
_diffrn_reflns_limit_k_max 14
_diffrn_reflns_limit_k_min -16
_diffrn_reflns_limit_l_max 36
_diffrn_reflns_limit_l_min -35
_diffrn_reflns_number 8614
_diffrn_reflns_theta_full 27.70
_diffrn_reflns_theta_max 27.70
_diffrn_reflns_theta_min 2.00
_exptl_absorpt_coefficient_mu 0.362
_exptl_absorpt_correction_T_max 0.9246
_exptl_absorpt_correction_T_min 0.9054
_exptl_absorpt_correction_type multi-scan
_exptl_absorpt_process_details 'SADABS (Bruker, 2000)'
_exptl_crystal_colour orange
_exptl_crystal_density_diffrn 1.278
_exptl_crystal_density_method 'not measured'
_exptl_crystal_description block
_exptl_crystal_F_000 1566
_exptl_crystal_size_max 0.28
_exptl_crystal_size_mid 0.22
_exptl_crystal_size_min 0.22
_refine_diff_density_max 0.539
_refine_diff_density_min -0.424
_refine_diff_density_rms 0.065
_refine_ls_abs_structure_details 'Flack H D (1983), Acta Cryst. A39, 876-881'
_refine_ls_abs_structure_Flack 0.01(3)
_refine_ls_extinction_method none
_refine_ls_goodness_of_fit_ref 1.013
_refine_ls_hydrogen_treatment constr
_refine_ls_matrix_type full
_refine_ls_number_parameters 210
_refine_ls_number_reflns 3791
_refine_ls_number_restraints 75
_refine_ls_restrained_S_all 1.057
_refine_ls_R_factor_all 0.0922
_refine_ls_R_factor_gt 0.0687
_refine_ls_shift/su_max 0.000
_refine_ls_shift/su_mean 0.000
_refine_ls_structure_factor_coef Fsqd
_refine_ls_weighting_details 'calc w=1/[\s^2^(Fo^2^)+(0.1280P)^2^+0.0000P] where P=(Fo^2^+2Fc^2^)/3'
_refine_ls_weighting_scheme calc
_refine_ls_wR_factor_gt 0.1818
_refine_ls_wR_factor_ref 0.1982
_reflns_number_gt 2809
_reflns_number_total 3791
_reflns_threshold_expression >2sigma(I)
_cod_data_source_file c7dt01634d2.cif
_cod_data_source_block 3
_cod_original_sg_symbol_Hall 'R3   '
_cod_original_sg_symbol_H-M 'R3   '
_cod_database_code 7043134

loop_
_symmetry_equiv_pos_as_xyz
'x, y, z'
'-y, x-y, z'
'-x+y, -x, z'
'x+2/3, y+1/3, z+1/3'
'-y+2/3, x-y+1/3, z+1/3'
'-x+y+2/3, -x+1/3, z+1/3'
'x+1/3, y+2/3, z+2/3'
'-y+1/3, x-y+2/3, z+2/3'
'-x+y+1/3, -x+2/3, z+2/3'

loop_
_atom_site_label
_atom_site_type_symbol
_atom_site_fract_x
_atom_site_fract_y
_atom_site_fract_z
_atom_site_U_iso_or_equiv
_atom_site_adp_type
_atom_site_occupancy
_atom_site_symmetry_multiplicity
_atom_site_calc_flag
_atom_site_refinement_flags
_atom_site_disorder_group
C1 C 0.1164(4) 0.4316(4) 0.27826(15) 0.0446(9) Uani 1 1 d . .
C2 C 0.1174(5) 0.5434(5) 0.2210(2) 0.0629(13) Uani 1 1 d . .
H2 H 0.1409 0.6097 0.2007 0.075 Uiso 1 1 calc R .
C3 C 0.0169(5) 0.4342(5) 0.2156(2) 0.0638(13) Uani 1 1 d . .
H3 H -0.0409 0.4112 0.1915 0.077 Uiso 1 1 calc R .
C4 C -0.0837(5) 0.2376(5) 0.2622(2) 0.0705(14) Uani 1 1 d . .
H4A H -0.1553 0.2406 0.2727 0.085 Uiso 1 1 calc R .
H4B H -0.0594 0.2027 0.2878 0.085 Uiso 1 1 calc R .
C5 C -0.1162(6) 0.1571(5) 0.2196(2) 0.0695(14) Uani 1 1 d . .
H5A H -0.0453 0.1515 0.2103 0.083 Uiso 1 1 calc R .
H5B H -0.1351 0.1953 0.1935 0.083 Uiso 1 1 calc R .
C6 C -0.2223(6) 0.0298(5) 0.2263(2) 0.0777(16) Uani 1 1 d . .
H6A H -0.2024 -0.0098 0.2515 0.093 Uiso 1 1 calc R .
H6B H -0.2927 0.0351 0.2366 0.093 Uiso 1 1 calc R .
C7 C -0.2548(7) -0.0458(6) 0.1836(3) 0.091(2) Uani 1 1 d . .
H7A H -0.3232 -0.1251 0.1904 0.136 Uiso 1 1 calc R .
H7B H -0.1866 -0.0541 0.1738 0.136 Uiso 1 1 calc R .
H7C H -0.2761 -0.0082 0.1585 0.136 Uiso 1 1 calc R .
C8 C 0.1554(4) 0.4012(4) 0.32240(16) 0.0472(9) Uani 1 1 d . .
H8 H 0.1134 0.3229 0.3352 0.057 Uiso 1 1 calc R .
C9 C 0.2915(4) 0.4608(5) 0.38812(16) 0.0540(11) Uani 1 1 d . .
H9 H 0.2971 0.5215 0.4112 0.065 Uiso 1 1 calc R .
C10 C 0.4194(4) 0.4803(4) 0.38246(17) 0.0511(10) Uani 1 1 d . .
C11 C 0.4509(5) 0.4346(5) 0.3436(2) 0.0638(13) Uani 1 1 d . .
H11 H 0.3939 0.3934 0.3197 0.077 Uiso 1 1 calc R .
C12 C 0.5667(7) 0.4499(6) 0.3402(3) 0.084(2) Uani 1 1 d . .
H12 H 0.5878 0.4199 0.3138 0.100 Uiso 1 1 calc R .
C13 C 0.6505(6) 0.5089(8) 0.3754(3) 0.091(2) Uani 1 1 d . .
H13 H 0.7283 0.5188 0.3730 0.109 Uiso 1 1 calc R .
C14 C 0.6201(6) 0.5531(8) 0.4140(3) 0.086(2) Uani 1 1 d . .
H14 H 0.6770 0.5930 0.4381 0.103 Uiso 1 1 calc R .
C15 C 0.5042(5) 0.5387(5) 0.41751(18) 0.0624(12) Uani 1 1 d . .
H15 H 0.4839 0.5691 0.4440 0.075 Uiso 1 1 calc R .
C16 C 0.2094(5) 0.3362(6) 0.4101(2) 0.0798(18) Uani 1 1 d . .
H16A H 0.1318 0.3283 0.4179 0.120 Uiso 1 1 calc R .
H16B H 0.2467 0.3277 0.4386 0.120 Uiso 1 1 calc R .
H16C H 0.1977 0.2737 0.3877 0.120 Uiso 1 1 calc R .
Fe1 Fe 0.3333 0.6667 0.30315(4) 0.0446(3) Uani 1 3 d S .
N1 N 0.0159(4) 0.3627(4) 0.25268(14) 0.0561(10) Uani 1 1 d . .
N2 N 0.1797(4) 0.5435(3) 0.26018(14) 0.0470(8) Uani 1 1 d . .
N3 N 0.2494(3) 0.4864(4) 0.34282(13) 0.0459(8) Uani 1 1 d . .
B2 B 0.6667 0.3333 0.1906(3) 0.037(2) Uiso 0.769(14) 3 d SPDU 3
F3 F 0.6667 0.3333 0.2383(4) 0.143(5) Uiso 0.769(14) 3 d SPDU 3
F4 F 0.7754(7) 0.4167(9) 0.1701(3) 0.157(3) Uiso 0.769(14) 1 d PDU 3
B2' B 0.6667 0.3333 0.1672(9) 0.102(8) Uiso 0.231(14) 3 d SPDU 4
F3' F 0.6667 0.3333 0.1188(9) 0.212(18) Uiso 0.231(14) 3 d SPDU 4
F4' F 0.5504(8) 0.2915(17) 0.1832(6) 0.084(6) Uiso 0.231(14) 1 d PDU 4
B1 B 1.0000 0.0000 0.3367(6) 0.117(6) Uiso 0.637(14) 3 d SPDU 1
F1 F 0.9755(9) 0.0878(8) 0.3518(3) 0.134(4) Uiso 0.637(14) 1 d PDU 1
F2 F 1.0000 0.0000 0.2882(6) 0.176(6) Uiso 0.637(14) 3 d SPDU 1
B1' B 1.0000 0.0000 0.3427(8) 0.128(7) Uiso 0.363(14) 3 d SPDU 2
F1' F 1.0574(18) 0.1167(8) 0.3259(6) 0.162(7) Uiso 0.363(14) 1 d PDU 2
F2' F 1.0000 0.0000 0.3912(8) 0.173(11) Uiso 0.363(14) 3 d SPDU 2

loop_
_atom_site_aniso_label
_atom_site_aniso_U_11
_atom_site_aniso_U_22
_atom_site_aniso_U_33
_atom_site_aniso_U_23
_atom_site_aniso_U_13
_atom_site_aniso_U_12
C1 0.046(2) 0.048(2) 0.042(2) -0.0050(17) -0.0043(17) 0.0251(18)
C2 0.069(3) 0.063(3) 0.062(3) 0.005(2) -0.011(2) 0.037(3)
C3 0.067(3) 0.065(3) 0.058(3) -0.003(2) -0.020(2) 0.032(3)
C4 0.069(3) 0.055(3) 0.065(3) -0.004(2) -0.006(3) 0.013(2)
C5 0.068(3) 0.061(3) 0.068(3) -0.005(3) -0.001(3) 0.023(2)
C6 0.076(4) 0.066(3) 0.074(4) -0.003(3) -0.007(3) 0.022(3)
C7 0.099(5) 0.062(4) 0.097(5) -0.013(3) -0.019(4) 0.030(4)
C8 0.050(2) 0.048(2) 0.046(2) 0.0021(18) -0.0014(18) 0.026(2)
C9 0.049(2) 0.068(3) 0.043(2) 0.006(2) -0.0033(19) 0.028(2)
C10 0.055(2) 0.056(2) 0.049(2) 0.0120(19) 0.0022(19) 0.032(2)
C11 0.086(4) 0.064(3) 0.054(3) 0.011(2) 0.010(3) 0.047(3)
C12 0.108(5) 0.080(4) 0.091(5) 0.032(3) 0.038(4) 0.068(4)
C13 0.073(4) 0.115(5) 0.113(6) 0.035(5) 0.018(4) 0.068(4)
C14 0.066(4) 0.111(5) 0.092(5) 0.017(4) -0.012(3) 0.053(4)
C15 0.061(3) 0.086(4) 0.049(3) 0.005(2) -0.005(2) 0.043(3)
C16 0.066(3) 0.099(4) 0.065(4) 0.033(3) -0.002(3) 0.033(3)
Fe1 0.0448(4) 0.0448(4) 0.0443(5) 0.000 0.000 0.02239(19)
N1 0.049(2) 0.057(2) 0.054(2) -0.0041(18) -0.0071(17) 0.0205(17)
N2 0.052(2) 0.051(2) 0.0431(18) 0.0018(15) -0.0047(15) 0.0298(17)
N3 0.046(2) 0.056(2) 0.0386(18) 0.0013(15) -0.0008(15) 0.0280(18)

loop_
_atom_type_symbol
_atom_type_description
_atom_type_scat_dispersion_real
_atom_type_scat_dispersion_imag
_atom_type_scat_source
C C 0.0033 0.0016 'International Tables Vol C Tables 4.2.6.8 and 6.1.1.4'
H H 0.0000 0.0000 'International Tables Vol C Tables 4.2.6.8 and 6.1.1.4'
B B 0.0013 0.0007 'International Tables Vol C Tables 4.2.6.8 and 6.1.1.4'
F F 0.0171 0.0103 'International Tables Vol C Tables 4.2.6.8 and 6.1.1.4'
Fe Fe 0.3463 0.8444 'International Tables Vol C Tables 4.2.6.8 and 6.1.1.4'
N N 0.0061 0.0033 'International Tables Vol C Tables 4.2.6.8 and 6.1.1.4'

loop_
_geom_angle_atom_site_label_1
_geom_angle_atom_site_label_2
_geom_angle_atom_site_label_3
_geom_angle
_geom_angle_site_symmetry_1
_geom_angle_site_symmetry_3
N2 C1 N1 111.1(4) . .
N2 C1 C8 120.2(4) . .
N1 C1 C8 128.6(4) . .
C3 C2 N2 110.2(5) . .
C3 C2 H2 124.9 . .
N2 C2 H2 124.9 . .
C2 C3 N1 106.6(4) . .
C2 C3 H3 126.7 . .
N1 C3 H3 126.7 . .
N1 C4 C5 112.7(5) . .
N1 C4 H4A 109.1 . .
C5 C4 H4A 109.1 . .
N1 C4 H4B 109.1 . .
C5 C4 H4B 109.1 . .
H4A C4 H4B 107.8 . .
C4 C5 C6 115.1(5) . .
C4 C5 H5A 108.5 . .
C6 C5 H5A 108.5 . .
C4 C5 H5B 108.5 . .
C6 C5 H5B 108.5 . .
H5A C5 H5B 107.5 . .
C7 C6 C5 114.0(6) . .
C7 C6 H6A 108.7 . .
C5 C6 H6A 108.7 . .
C7 C6 H6B 108.7 . .
C5 C6 H6B 108.7 . .
H6A C6 H6B 107.6 . .
C6 C7 H7A 109.5 . .
C6 C7 H7B 109.5 . .
H7A C7 H7B 109.5 . .
C6 C7 H7C 109.5 . .
H7A C7 H7C 109.5 . .
H7B C7 H7C 109.5 . .
N3 C8 C1 117.1(4) . .
N3 C8 H8 121.4 . .
C1 C8 H8 121.4 . .
N3 C9 C16 116.3(4) . .
N3 C9 C10 110.3(4) . .
C16 C9 C10 109.4(4) . .
N3 C9 H9 106.8 . .
C16 C9 H9 106.8 . .
C10 C9 H9 106.8 . .
C15 C10 C11 118.7(5) . .
C15 C10 C9 119.8(4) . .
C11 C10 C9 121.4(5) . .
C10 C11 C12 120.2(6) . .
C10 C11 H11 119.9 . .
C12 C11 H11 119.9 . .
C13 C12 C11 120.4(6) . .
C13 C12 H12 119.8 . .
C11 C12 H12 119.8 . .
C14 C13 C12 119.9(6) . .
C14 C13 H13 120.0 . .
C12 C13 H13 120.0 . .
C13 C14 C15 120.0(7) . .
C13 C14 H14 120.0 . .
C15 C14 H14 120.0 . .
C10 C15 C14 120.8(6) . .
C10 C15 H15 119.6 . .
C14 C15 H15 119.6 . .
C9 C16 H16A 109.5 . .
C9 C16 H16B 109.5 . .
H16A C16 H16B 109.5 . .
C9 C16 H16C 109.5 . .
H16A C16 H16C 109.5 . .
H16B C16 H16C 109.5 . .
N2 Fe1 N2 91.68(15) . 3_565
N2 Fe1 N2 91.68(15) . 2_665
N2 Fe1 N2 91.68(15) 3_565 2_665
N2 Fe1 N3 96.41(13) . 3_565
N2 Fe1 N3 75.37(13) 3_565 3_565
N2 Fe1 N3 164.87(12) 2_665 3_565
N2 Fe1 N3 164.87(12) . 2_665
N2 Fe1 N3 96.41(13) 3_565 2_665
N2 Fe1 N3 75.37(13) 2_665 2_665
N3 Fe1 N3 97.99(12) 3_565 2_665
N2 Fe1 N3 75.37(13) . .
N2 Fe1 N3 164.87(12) 3_565 .
N2 Fe1 N3 96.41(13) 2_665 .
N3 Fe1 N3 97.99(12) 3_565 .
N3 Fe1 N3 97.99(12) 2_665 .
C1 N1 C3 106.5(4) . .
C1 N1 C4 128.9(4) . .
C3 N1 C4 124.4(4) . .
C1 N2 C2 105.6(4) . .
C1 N2 Fe1 113.7(3) . .
C2 N2 Fe1 140.5(3) . .
C8 N3 C9 119.2(4) . .
C8 N3 Fe1 113.6(3) . .
C9 N3 Fe1 127.2(3) . .
F3 B2 F4 114.7(4) . .
F3 B2 F4 114.7(4) . 2_655
F4 B2 F4 103.7(5) . 2_655
F3 B2 F4 114.7(4) . 3_665
F4 B2 F4 103.7(5) . 3_665
F4 B2 F4 103.7(5) 2_655 3_665
F3' B2' F4' 109.1(8) . 3_665
F3' B2' F4' 109.1(8) . 2_655
F4' B2' F4' 109.8(8) 3_665 2_655
F3' B2' F4' 109.1(8) . .
F4' B2' F4' 109.8(8) 3_665 .
F4' B2' F4' 109.8(8) 2_655 .
F1 B1 F1 110.8(6) 3_765 2_645
F1 B1 F1 110.8(6) 3_765 .
F1 B1 F1 110.8(6) 2_645 .
F1 B1 F2 108.1(7) 3_765 .
F1 B1 F2 108.1(7) 2_645 .
F1 B1 F2 108.1(7) . .
F2' B1' F1' 110.2(8) . 3_765
F2' B1' F1' 110.2(8) . 2_645
F1' B1' F1' 108.7(8) 3_765 2_645
F2' B1' F1' 110.2(8) . .
F1' B1' F1' 108.7(8) 3_765 .
F1' B1' F1' 108.7(8) 2_645 .

loop_
_geom_bond_atom_site_label_1
_geom_bond_atom_site_label_2
_geom_bond_distance
_geom_bond_site_symmetry_2
C1 N2 1.329(6) .
C1 N1 1.334(6) .
C1 C8 1.453(6) .
C2 C3 1.337(8) .
C2 N2 1.351(6) .
C2 H2 0.9300 .
C3 N1 1.373(7) .
C3 H3 0.9300 .
C4 N1 1.472(7) .
C4 C5 1.487(8) .
C4 H4A 0.9700 .
C4 H4B 0.9700 .
C5 C6 1.505(8) .
C5 H5A 0.9700 .
C5 H5B 0.9700 .
C6 C7 1.457(9) .
C6 H6A 0.9700 .
C6 H6B 0.9700 .
C7 H7A 0.9600 .
C7 H7B 0.9600 .
C7 H7C 0.9600 .
C8 N3 1.273(6) .
C8 H8 0.9300 .
C9 N3 1.475(6) .
C9 C16 1.518(8) .
C9 C10 1.516(7) .
C9 H9 0.9800 .
C10 C15 1.367(7) .
C10 C11 1.382(7) .
C11 C12 1.381(9) .
C11 H11 0.9300 .
C12 C13 1.365(11) .
C12 H12 0.9300 .
C13 C14 1.358(12) .
C13 H13 0.9300 .
C14 C15 1.387(8) .
C14 H14 0.9300 .
C15 H15 0.9300 .
C16 H16A 0.9600 .
C16 H16B 0.9600 .
C16 H16C 0.9600 .
Fe1 N2 2.151(4) .
Fe1 N2 2.151(4) 3_565
Fe1 N2 2.151(4) 2_665
Fe1 N3 2.267(4) 3_565
Fe1 N3 2.267(4) 2_665
Fe1 N3 2.267(4) .
B2 F3 1.336(8) .
B2 F4 1.372(7) .
B2 F4 1.372(7) 2_655
B2 F4 1.372(7) 3_665
B2' F3' 1.358(9) .
B2' F4' 1.365(8) 3_665
B2' F4' 1.365(8) 2_655
B2' F4' 1.365(8) .
B1 F1 1.361(7) 3_765
B1 F1 1.361(7) 2_645
B1 F1 1.361(7) .
B1 F2 1.361(9) .
B1' F2' 1.359(9) .
B1' F1' 1.362(8) 3_765
B1' F1' 1.362(8) 2_645
B1' F1' 1.362(8) .
